data_4332621
loop_
_publ_author_name
'Zhou, Xiao-Ping'
'Li, Dan'
'Zheng, Shao-Liang'
'Zhang, Xuanjun'
'Wu, Tao'

_publ_section_title
;
 Cu(I) or Cu(I)&#x2212;Cu(II) Mixed-Valence Complexes of
 2,4,6-Tri(2-pyridyl)-1,3,5-triazine:&#x00A0; Syntheses, Structures, and
 Theoretical Study of the Hydrolytic Reaction Mechanism
;
_journal_issue 18
_journal_name_full 'Inorganic Chemistry'
_journal_page_first 7119
_journal_page_last 7125
_journal_paper_doi 10.1021/ic060564p
_journal_volume 45
_journal_year 2006
_chemical_formula_sum 'C12 H8 Cu I N3 O2'
_chemical_formula_weight 416.65
_chemical_name_systematic
; 
 ? 
;
_space_group_IT_number 60
_symmetry_cell_setting orthorhombic
_symmetry_space_group_name_Hall '-P 2n 2ab'
_symmetry_space_group_name_H-M 'P b c n'
_atom_sites_solution_hydrogens geom
_atom_sites_solution_primary direct
_atom_sites_solution_secondary difmap
_audit_creation_method SHELXL-97
_cell_angle_alpha 90.00
_cell_angle_beta 90.00
_cell_angle_gamma 90.00
_cell_formula_units_Z 4
_cell_length_a 12.4730(11)
_cell_length_b 14.4913(13)
_cell_length_c 6.9476(6)
_cell_measurement_temperature 273(2)
_cell_volume 1255.78(19)
_computing_cell_refinement 'Bruker SMART'
_computing_data_collection 'Bruker SMART'
_computing_data_reduction 'Bruker SAINT'
_computing_molecular_graphics 'Bruker SHELXTL'
_computing_publication_material 'Bruker SHELXTL'
_computing_structure_refinement 'SHELXL-97 (Sheldrick, 1997)'
_computing_structure_solution 'SHELXS-97 (Sheldrick, 1990)'
_diffrn_ambient_temperature 273(2)
_diffrn_measured_fraction_theta_full 0.992
_diffrn_measured_fraction_theta_max 0.992
_diffrn_measurement_device_type 'CCD area detector'
_diffrn_measurement_method 'phi and omega scans'
_diffrn_radiation_monochromator graphite
_diffrn_radiation_source 'fine-focus sealed tube'
_diffrn_radiation_type MoK\a
_diffrn_radiation_wavelength 0.71073
_diffrn_reflns_av_R_equivalents 0.0213
_diffrn_reflns_av_sigmaI/netI 0.0180
_diffrn_reflns_limit_h_max 16
_diffrn_reflns_limit_h_min -16
_diffrn_reflns_limit_k_max 19
_diffrn_reflns_limit_k_min -9
_diffrn_reflns_limit_l_max 8
_diffrn_reflns_limit_l_min -9
_diffrn_reflns_number 7293
_diffrn_reflns_theta_full 27.89
_diffrn_reflns_theta_max 27.89
_diffrn_reflns_theta_min 2.15
_exptl_absorpt_coefficient_mu 4.197
_exptl_absorpt_correction_type none
_exptl_crystal_density_diffrn 2.204
_exptl_crystal_density_meas 0
_exptl_crystal_density_method 'not measured'
_exptl_crystal_F_000 796
_refine_diff_density_max 0.634
_refine_diff_density_min -0.536
_refine_diff_density_rms 0.129
_refine_ls_extinction_method none
_refine_ls_goodness_of_fit_ref 1.194
_refine_ls_hydrogen_treatment mixed
_refine_ls_matrix_type full
_refine_ls_number_parameters 88
_refine_ls_number_reflns 1489
_refine_ls_number_restraints 0
_refine_ls_restrained_S_all 1.194
_refine_ls_R_factor_all 0.0432
_refine_ls_R_factor_gt 0.0358
_refine_ls_shift/su_max 0.000
_refine_ls_shift/su_mean 0.000
_refine_ls_structure_factor_coef Fsqd
_refine_ls_weighting_details 'calc w=1/[\s^2^(Fo^2^)+(0.0304P)^2^+1.6454P] where P=(Fo^2^+2Fc^2^)/3'
_refine_ls_weighting_scheme calc
_refine_ls_wR_factor_gt 0.0773
_refine_ls_wR_factor_ref 0.0811
_reflns_number_gt 1276
_reflns_number_total 1489
_reflns_threshold_expression >2sigma(I)
_cod_data_source_file ic060564psup1.cif
_cod_data_source_block Complex5
_cod_depositor_comments
;
The following automatic conversions were performed:

'_symmetry_cell_setting' value 'Orthorhombic' changed to
'orthorhombic' according to
/home/saulius/struct/CIF-dictionaries/cif_core.dic dictionary named
'cif_core.dic' version 2.4.2 from 2011-04-26.

Automatic conversion script
Id: cif_fix_values 1891 2012-01-12 08:04:46Z andrius 
;
_cod_original_sg_symbol_H-M Pbcn
_cod_database_code 4332621

loop_
_symmetry_equiv_pos_as_xyz
'x, y, z'
'-x+1/2, -y+1/2, z+1/2'
'-x, y, -z+1/2'
'x+1/2, -y+1/2, -z'
'-x, -y, -z'
'x-1/2, y-1/2, -z-1/2'
'x, -y, z-1/2'
'-x-1/2, y-1/2, z'

loop_
_atom_site_label
_atom_site_type_symbol
_atom_site_fract_x
_atom_site_fract_y
_atom_site_fract_z
_atom_site_U_iso_or_equiv
_atom_site_adp_type
_atom_site_occupancy
_atom_site_symmetry_multiplicity
_atom_site_calc_flag
_atom_site_refinement_flags
I1 I 0.5000 0.39883(2) 0.7500 0.04021(14) Uani 1 2 d S
Cu1 Cu 0.5000 0.57590(5) 0.7500 0.04138(18) Uani 1 2 d S
N2 N 0.5000 0.7095(3) 0.7500 0.0440(10) Uani 1 2 d S
N1 N 0.6592(3) 0.5947(2) 0.7864(4) 0.0396(7) Uani 1 1 d .
C1 C 0.7381(3) 0.5328(3) 0.7942(6) 0.0489(10) Uani 1 1 d .
H1 H 0.7218 0.4711 0.7712 0.059 Uiso 1 1 calc R
C5 C 0.6840(3) 0.6845(3) 0.8175(5) 0.0412(8) Uani 1 1 d .
C3 C 0.8670(3) 0.6472(3) 0.8697(7) 0.0570(11) Uani 1 1 d .
H3 H 0.9368 0.6648 0.8990 0.068 Uiso 1 1 calc R
C4 C 0.7867(3) 0.7115(3) 0.8604(6) 0.0532(10) Uani 1 1 d .
H4 H 0.8018 0.7734 0.8832 0.064 Uiso 1 1 calc R
C2 C 0.8427(3) 0.5562(3) 0.8350(7) 0.0563(11) Uani 1 1 d .
H2 H 0.8959 0.5112 0.8390 0.068 Uiso 1 1 calc R
C6 C 0.5927(4) 0.7520(3) 0.8020(6) 0.0457(9) Uani 1 1 d .
O1 O 0.6064(3) 0.83344(19) 0.8387(5) 0.0692(9) Uani 1 1 d .

loop_
_atom_site_aniso_label
_atom_site_aniso_U_11
_atom_site_aniso_U_22
_atom_site_aniso_U_33
_atom_site_aniso_U_23
_atom_site_aniso_U_13
_atom_site_aniso_U_12
I1 0.0407(2) 0.02759(19) 0.0524(2) 0.000 0.00271(15) 0.000
Cu1 0.0376(3) 0.0275(3) 0.0590(4) 0.000 0.0016(3) 0.000
N2 0.052(3) 0.029(2) 0.051(3) 0.000 0.005(2) 0.000
N1 0.0436(18) 0.0346(16) 0.0406(18) -0.0023(12) 0.0041(13) -0.0081(13)
C1 0.043(2) 0.042(2) 0.062(3) -0.0035(18) 0.0006(18) -0.0011(18)
C5 0.053(2) 0.0328(18) 0.0383(18) -0.0025(15) 0.0057(17) -0.0101(16)
C3 0.039(2) 0.071(3) 0.060(3) -0.009(2) 0.0013(19) -0.018(2)
C4 0.057(2) 0.049(2) 0.054(3) -0.011(2) 0.005(2) -0.020(2)
C2 0.040(2) 0.064(3) 0.064(3) -0.004(2) 0.001(2) -0.002(2)
C6 0.062(3) 0.0330(19) 0.042(2) -0.0009(16) 0.0096(18) -0.0071(18)
O1 0.078(2) 0.0345(16) 0.095(2) -0.0153(17) 0.006(2) -0.0108(15)

loop_
_atom_type_symbol
_atom_type_description
_atom_type_scat_dispersion_real
_atom_type_scat_dispersion_imag
_atom_type_scat_source
C C 0.0033 0.0016 'International Tables Vol C Tables 4.2.6.8 and 6.1.1.4'
H H 0.0000 0.0000 'International Tables Vol C Tables 4.2.6.8 and 6.1.1.4'
N N 0.0061 0.0033 'International Tables Vol C Tables 4.2.6.8 and 6.1.1.4'
Cu Cu 0.3201 1.2651 'International Tables Vol C Tables 4.2.6.8 and 6.1.1.4'
O O 0.0106 0.0060 'International Tables Vol C Tables 4.2.6.8 and 6.1.1.4'
I I -0.4742 1.8119 'International Tables Vol C Tables 4.2.6.8 and 6.1.1.4'

loop_
_geom_angle_atom_site_label_1
_geom_angle_atom_site_label_2
_geom_angle_atom_site_label_3
_geom_angle
_geom_angle_site_symmetry_1
_geom_angle_site_symmetry_3
N2 Cu1 N1 82.23(9) . .
N2 Cu1 N1 82.23(9) . 3_656
N1 Cu1 N1 164.46(18) . 3_656
N2 Cu1 I1 180.0 . .
N1 Cu1 I1 97.77(9) . .
N1 Cu1 I1 97.77(9) 3_656 .
C6 N2 C6 126.0(5) . 3_656
C6 N2 Cu1 117.0(3) . .
C6 N2 Cu1 117.0(3) 3_656 .
C1 N1 C5 118.1(3) . .
C1 N1 Cu1 129.8(3) . .
C5 N1 Cu1 112.0(3) . .
N1 C1 C2 122.8(4) . .
N1 C5 C4 121.5(4) . .
N1 C5 C6 116.1(3) . .
C4 C5 C6 122.5(4) . .
C4 C3 C2 118.9(4) . .
C3 C4 C5 119.9(4) . .
C3 C2 C1 118.7(4) . .
O1 C6 N2 127.9(4) . .
O1 C6 C5 120.5(4) . .
N2 C6 C5 111.6(3) . .

loop_
_geom_bond_atom_site_label_1
_geom_bond_atom_site_label_2
_geom_bond_distance
_geom_bond_site_symmetry_2
I1 Cu1 2.5659(7) .
Cu1 N2 1.936(5) .
Cu1 N1 2.020(3) .
Cu1 N1 2.020(3) 3_656
N2 C6 1.359(5) .
N2 C6 1.359(5) 3_656
N1 C1 1.333(5) .
N1 C5 1.355(5) .
C1 C2 1.378(6) .
C5 C4 1.372(5) .
C5 C6 1.505(6) .
C3 C4 1.369(6) .
C3 C2 1.375(6) .
C6 O1 1.219(4) .
